data_2014948
loop_
_publ_author_name
'C\'eline Besnard'
'Christian Kloc'
'Theo Siegrist'
'Christer Svensson'
'Krystian Pluta'

_publ_section_title
;Azinyl sulfides. LXXXI.
 14-Phenyl-7-thiapyrano[2,3-<i>c</i>;6,5-<i>c</i>']diquinoline-14-carbonitrile
;
_journal_issue 6
_journal_name_full 'Acta Crystallographica Section C'
_journal_page_first o377
_journal_page_last o379
_journal_paper_doi 10.1107/S0108270105009832
_journal_volume 61
_journal_year 2005
_chemical_formula_iupac 'C26 H15 N3 S'
_chemical_formula_moiety 'C26 H15 N3 S'
_chemical_formula_sum 'C26 H15 N3 S'
_chemical_formula_weight 401.47
_chemical_name_systematic
;
14-Phenyl-7-thiapyrano[2,3-c;6,5-c']diquinoline-14-carbonitrile
;
_space_group_IT_number 2
_symmetry_cell_setting triclinic
_symmetry_space_group_name_Hall '-P 1'
_symmetry_space_group_name_H-M 'P -1'
_audit_creation_method 'WinGX routine CIF_UPDATE'
_cell_angle_alpha 75.724(2)
_cell_angle_beta 84.3690(10)
_cell_angle_gamma 84.415(2)
_cell_formula_units_Z 2
_cell_length_a 7.91350(10)
_cell_length_b 9.3622(4)
_cell_length_c 13.3280(5)
_cell_measurement_reflns_used 300
_cell_measurement_temperature 293(2)
_cell_measurement_theta_max 45
_cell_measurement_theta_min 5
_cell_volume 949.59(6)
_computing_cell_refinement 'Please provide missing information and reference'
_computing_data_collection 'Please provide missing information and reference'
_computing_data_reduction 'TWINSOLVE (Rigaku/MSC & Prekat, 2002)'
_computing_molecular_graphics 'Please provide missing information and reference'
_computing_publication_material 'Please provide missing information and reference'
_computing_structure_refinement 'SHELXL97 (Sheldrick, 1997) in WinGX (Farrugia, 1999)'
_computing_structure_solution 'SIR97 (Altomare et al., 1999) in WinGX (Farrugia, 1999)'
_diffrn_ambient_temperature 293
_diffrn_measured_fraction_theta_full 0.814
_diffrn_measured_fraction_theta_max 0.814
_diffrn_measurement_device 'MARCCD 165 detector'
_diffrn_measurement_method \f
_diffrn_radiation_type synchrotron
_diffrn_radiation_wavelength 0.996
_diffrn_reflns_av_R_equivalents 0.0482
_diffrn_reflns_limit_h_max 8
_diffrn_reflns_limit_h_min -8
_diffrn_reflns_limit_k_max 10
_diffrn_reflns_limit_k_min -10
_diffrn_reflns_limit_l_max 14
_diffrn_reflns_limit_l_min -14
_diffrn_reflns_number 4040
_diffrn_reflns_theta_full 32.86
_diffrn_reflns_theta_max 32.86
_diffrn_reflns_theta_min 3.39
_diffrn_standards_decay_% 0
_diffrn_standards_interval_count 0
_diffrn_standards_interval_time 0
_diffrn_standards_number 0
_exptl_absorpt_coefficient_mu 0.419
_exptl_absorpt_correction_type none
_exptl_crystal_colour white
_exptl_crystal_density_diffrn 1.404
_exptl_crystal_density_method 'not measured'
_exptl_crystal_description needle
_exptl_crystal_F_000 416
_exptl_crystal_size_max 0.80
_exptl_crystal_size_mid 0.01
_exptl_crystal_size_min 0.01
_refine_diff_density_max 0.165
_refine_diff_density_min -0.197
_refine_ls_extinction_method none
_refine_ls_goodness_of_fit_ref 1.055
_refine_ls_hydrogen_treatment constr
_refine_ls_matrix_type full
_refine_ls_number_parameters 271
_refine_ls_number_reflns 2099
_refine_ls_number_restraints 0
_refine_ls_restrained_S_all 1.055
_refine_ls_R_factor_gt 0.0512
_refine_ls_shift/su_max 0
_refine_ls_structure_factor_coef Fsqd
_refine_ls_weighting_details 'calc w = 1/[\s^2^(Fo^2^)+(0.092P)^2^+0.2098P] where P=(Fo^2^+2Fc^2^)/3'
_refine_ls_weighting_scheme calc
_refine_ls_wR_factor_ref 0.1367
_reflns_number_gt 1983
_reflns_number_total 2099
_reflns_threshold_expression I>2\s(I)
_cod_data_source_file tr1113.cif
_cod_data_source_block I
_cod_database_code 2014948
_cod_database_fobs_code 2014948

loop_
_symmetry_equiv_pos_as_xyz
'x, y, z'
'-x, -y, -z'

loop_
_atom_site_label
_atom_site_fract_x
_atom_site_fract_y
_atom_site_fract_z
_atom_site_U_iso_or_equiv
_atom_site_adp_type
_atom_site_calc_flag
_atom_site_refinement_flags
_atom_site_occupancy
_atom_site_disorder_assembly
_atom_site_disorder_group
_atom_site_type_symbol
S 0.17109(7) 0.09451(7) 0.02566(4) 0.0540(3) Uani d . 1 . . S
N1 0.1020(2) 0.4516(2) 0.12709(15) 0.0521(6) Uani d . 1 . . N
N2 0.4089(3) -0.2903(3) 0.03093(15) 0.0554(6) Uani d . 1 . . N
N3 0.6848(2) 0.0723(2) 0.25702(14) 0.0515(6) Uani d . 1 . . N
C2 0.1095(3) 0.3491(3) 0.07657(18) 0.0496(7) Uani d . 1 . . C
C3 0.1942(2) 0.2065(3) 0.10839(16) 0.0418(6) Uani d . 1 . . C
C4 0.2786(2) 0.1698(2) 0.19758(14) 0.0350(6) Uani d . 1 . . C
C5 0.2717(2) 0.2799(2) 0.25620(15) 0.0363(6) Uani d . 1 . . C
C6 0.3461(2) 0.2622(3) 0.35166(16) 0.0411(6) Uani d . 1 . . C
C7 0.3326(3) 0.3721(3) 0.40339(17) 0.0465(6) Uani d . 1 . . C
C8 0.2433(3) 0.5075(3) 0.3643(2) 0.0540(7) Uani d . 1 . . C
C9 0.1694(3) 0.5289(3) 0.27344(19) 0.0513(7) Uani d . 1 . . C
C10 0.1807(2) 0.4186(3) 0.21786(17) 0.0434(6) Uani d . 1 . . C
C12 0.3155(3) -0.1663(3) 0.01273(17) 0.0513(7) Uani d . 1 . . C
C13 0.3027(2) -0.0621(3) 0.07486(15) 0.0430(6) Uani d . 1 . . C
C14 0.3902(2) -0.0895(2) 0.16263(14) 0.0357(6) Uani d . 1 . . C
C15 0.4954(2) -0.2263(3) 0.18527(15) 0.0405(6) Uani d . 1 . . C
C16 0.5958(3) -0.2757(3) 0.27198(17) 0.0464(6) Uani d . 1 . . C
C17 0.6915(3) -0.4072(3) 0.2883(2) 0.0566(7) Uani d . 1 . . C
C18 0.6924(3) -0.5007(3) 0.2208(2) 0.0602(7) Uani d . 1 . . C
C19 0.5986(3) -0.4588(3) 0.1371(2) 0.0576(7) Uani d . 1 . . C
C20 0.4999(3) -0.3225(3) 0.11785(17) 0.0470(6) Uani d . 1 . . C
C21 0.3724(2) 0.0153(3) 0.23726(14) 0.0340(5) Uani d . 1 . . C
C22 0.2731(2) -0.0632(2) 0.33866(14) 0.0330(5) Uani d . 1 . . C
C23 0.1035(2) -0.0844(2) 0.33240(16) 0.0387(6) Uani d . 1 . . C
C24 0.0069(2) -0.1530(3) 0.41923(17) 0.0460(6) Uani d . 1 . . C
C25 0.0769(3) -0.2016(3) 0.51382(16) 0.0473(6) Uani d . 1 . . C
C26 0.2439(3) -0.1804(3) 0.52083(16) 0.0451(6) Uani d . 1 . . C
C27 0.3421(2) -0.1109(3) 0.43413(15) 0.0391(6) Uani d . 1 . . C
C28 0.5488(2) 0.0458(2) 0.25191(14) 0.0364(6) Uani d . 1 . . C
H2 0.0555 0.3704 0.0151 0.06 Uiso calc R 1 . . H
H6 0.4059 0.173 0.3797 0.049 Uiso calc R 1 . . H
H7 0.3836 0.3567 0.4656 0.056 Uiso calc R 1 . . H
H8 0.2345 0.582 0.4 0.065 Uiso calc R 1 . . H
H9 0.1098 0.619 0.2474 0.062 Uiso calc R 1 . . H
H12 0.2524 -0.1441 -0.0452 0.062 Uiso calc R 1 . . H
H16 0.596 -0.2166 0.3188 0.056 Uiso calc R 1 . . H
H17 0.7572 -0.4353 0.3451 0.068 Uiso calc R 1 . . H
H18 0.7569 -0.5909 0.2333 0.072 Uiso calc R 1 . . H
H19 0.5994 -0.5205 0.092 0.069 Uiso calc R 1 . . H
H23 0.0551 -0.052 0.2691 0.046 Uiso calc R 1 . . H
H24 -0.1065 -0.1669 0.4142 0.055 Uiso calc R 1 . . H
H25 0.0112 -0.2482 0.5723 0.057 Uiso calc R 1 . . H
H26 0.2916 -0.2131 0.5843 0.054 Uiso calc R 1 . . H
H27 0.4549 -0.0961 0.4399 0.047 Uiso calc R 1 . . H

loop_
_atom_site_aniso_label
_atom_site_aniso_U_11
_atom_site_aniso_U_22
_atom_site_aniso_U_33
_atom_site_aniso_U_12
_atom_site_aniso_U_13
_atom_site_aniso_U_23
S 0.0649(4) 0.0559(6) 0.0450(4) -0.0034(3) -0.0228(3) -0.0126(3)
N1 0.0529(11) 0.0431(17) 0.0558(12) 0.0025(9) -0.0129(9) -0.0025(10)
N2 0.0633(12) 0.0605(18) 0.0518(12) -0.0127(11) 0.0053(9) -0.0318(10)
N3 0.0435(11) 0.0613(17) 0.0542(12) -0.0066(9) -0.0081(8) -0.0198(9)
C2 0.0549(13) 0.046(2) 0.0452(13) 0.0004(10) -0.0161(10) -0.0025(12)
C3 0.0406(11) 0.0435(17) 0.0386(11) -0.0069(9) -0.0066(8) -0.0017(10)
C4 0.0344(10) 0.0339(17) 0.0364(11) -0.0056(8) -0.0018(8) -0.0068(9)
C5 0.0349(10) 0.0320(17) 0.0410(11) -0.0042(8) -0.0017(8) -0.0069(9)
C6 0.0420(11) 0.0379(17) 0.0434(12) -0.0025(9) -0.0043(8) -0.0096(10)
C7 0.0505(12) 0.045(2) 0.0486(12) -0.0049(10) -0.0038(9) -0.0189(11)
C8 0.0579(14) 0.0417(19) 0.0663(15) -0.0021(11) 0.0005(11) -0.0233(12)
C9 0.0535(13) 0.0318(18) 0.0666(16) 0.0015(10) -0.0019(11) -0.0108(12)
C10 0.0411(11) 0.0353(18) 0.0510(13) -0.0031(9) -0.0014(9) -0.0058(11)
C12 0.0576(14) 0.061(2) 0.0430(12) -0.0117(12) -0.0017(10) -0.0242(12)
C13 0.0451(11) 0.0487(18) 0.0374(11) -0.0110(10) -0.0019(9) -0.0122(10)
C14 0.0381(10) 0.0368(17) 0.0351(11) -0.0083(9) 0.0011(8) -0.0134(9)
C15 0.0420(11) 0.0396(17) 0.0420(11) -0.0064(9) 0.0051(9) -0.0153(10)
C16 0.0486(12) 0.0434(18) 0.0487(13) 0.0026(10) -0.0029(9) -0.0168(10)
C17 0.0538(13) 0.050(2) 0.0627(15) 0.0060(11) -0.0016(10) -0.0128(12)
C18 0.0602(14) 0.043(2) 0.0765(18) 0.0049(11) 0.0087(12) -0.0215(13)
C19 0.0639(15) 0.046(2) 0.0677(16) -0.0077(12) 0.0147(12) -0.0295(12)
C20 0.0500(12) 0.0474(19) 0.0483(13) -0.0105(10) 0.0096(10) -0.0229(11)
C21 0.0348(10) 0.0346(15) 0.0341(10) -0.0028(8) -0.0067(7) -0.0097(9)
C22 0.0399(10) 0.0266(14) 0.0344(10) 0.0011(8) -0.0037(8) -0.0118(8)
C23 0.0419(11) 0.0343(16) 0.0412(11) -0.0010(9) -0.0070(8) -0.0104(9)
C24 0.0386(11) 0.0444(18) 0.0550(14) -0.0044(9) -0.0002(9) -0.0127(11)
C25 0.0551(13) 0.0410(17) 0.0438(12) -0.0040(10) 0.0082(9) -0.0108(10)
C26 0.0585(13) 0.0429(17) 0.0337(11) -0.0012(10) -0.0049(9) -0.0096(9)
C27 0.0427(11) 0.0389(16) 0.0377(11) -0.0020(9) -0.0053(8) -0.0126(9)
C28 0.0418(12) 0.0356(16) 0.0328(11) -0.0006(9) -0.0039(8) -0.0106(9)

loop_
_atom_type_symbol
_atom_type_description
_atom_type_scat_dispersion_real
_atom_type_scat_dispersion_imag
_atom_type_scat_source
C C 0.0074 0.0034 'International Tables Vol C Tables 4.2.6.8 and 6.1.1.4'
H H 0 0 'International Tables Vol C Tables 4.2.6.8 and 6.1.1.4'
S S 0.2062 0.242 'International Tables Vol C Tables 4.2.6.8 and 6.1.1.4'
N N 0.0135 0.007 'International Tables Vol C Tables 4.2.6.8 and 6.1.1.4'

loop_
_geom_angle_atom_site_label_1
_geom_angle_atom_site_label_2
_geom_angle_atom_site_label_3
_geom_angle
_geom_angle_publ_flag
C28 C21 C22 113.87(15) ?
C28 C21 C14 106.51(16) ?
C22 C21 C14 107.44(16) ?
C28 C21 C4 105.14(17) ?
C22 C21 C4 107.73(15) ?
C3 S C13 102.44(11) yes
C3 C4 C21 122.8(2) yes
C4 C3 S 127.34(19) yes
C4 C21 C14 116.39(16) yes
C13 C14 C21 122.84(19) yes
C14 C13 S 126.99(19) yes
N3 C28 C21 176.01(19) ?
C3 C4 C5 116.8(2) ?
C5 C4 C21 120.39(17) ?
C4 C3 C2 120.2(2) ?
C2 C3 S 112.44(16) ?
N1 C2 C3 124.6(2) ?
N1 C2 H2 117.7 ?
C3 C2 H2 117.7 ?
C2 N1 C10 117.2(2) ?
N1 C10 C9 117.0(2) ?
N1 C10 C5 122.9(2) ?
C9 C10 C5 120.1(2) ?
C8 C9 C10 121.7(2) ?
C8 C9 H9 119.1 ?
C10 C9 H9 119.1 ?
C9 C8 C7 119.1(3) ?
C9 C8 H8 120.4 ?
C7 C8 H8 120.4 ?
C6 C7 C8 120.9(2) ?
C6 C7 H7 119.6 ?
C8 C7 H7 119.6 ?
C7 C6 C5 122.0(2) ?
C7 C6 H6 119 ?
C5 C6 H6 119 ?
C6 C5 C10 116.2(2) ?
C6 C5 C4 125.47(19) ?
C10 C5 C4 118.30(19) ?
C14 C13 C12 120.5(2) ?
C12 C13 S 112.47(17) ?
C13 C14 C15 116.3(2) ?
C15 C14 C21 120.77(17) ?
C20 C15 C16 116.0(2) ?
C20 C15 C14 118.68(19) ?
C16 C15 C14 125.3(2) ?
N2 C20 C19 116.1(2) ?
N2 C20 C15 122.8(2) ?
C19 C20 C15 121.1(2) ?
C12 N2 C20 117.0(2) ?
N2 C12 C13 124.7(2) ?
N2 C12 H12 117.7 ?
C13 C12 H12 117.7 ?
C18 C19 C20 120.6(3) ?
C18 C19 H19 119.7 ?
C20 C19 H19 119.7 ?
C19 C18 C17 119.6(2) ?
C19 C18 H18 120.2 ?
C17 C18 H18 120.2 ?
C16 C17 C18 121.0(2) ?
C16 C17 H17 119.5 ?
C18 C17 H17 119.5 ?
C17 C16 C15 121.7(2) ?
C17 C16 H16 119.1 ?
C15 C16 H16 119.1 ?
C27 C22 C23 118.77(17) ?
C27 C22 C21 124.22(16) ?
C23 C22 C21 117.00(16) ?
C26 C27 C22 120.34(19) ?
C26 C27 H27 119.8 ?
C22 C27 H27 119.8 ?
C25 C26 C27 120.49(19) ?
C25 C26 H26 119.8 ?
C27 C26 H26 119.8 ?
C26 C25 C24 119.47(19) ?
C26 C25 H25 120.3 ?
C24 C25 H25 120.3 ?
C23 C24 C25 120.53(19) ?
C23 C24 H24 119.7 ?
C25 C24 H24 119.7 ?
C24 C23 C22 120.39(18) ?
C24 C23 H23 119.8 ?
C22 C23 H23 119.8 ?

loop_
_geom_bond_atom_site_label_1
_geom_bond_atom_site_label_2
_geom_bond_site_symmetry_2
_geom_bond_distance
_geom_bond_publ_flag
S C3 . 1.731(2) yes
S C13 . 1.740(2) yes
N1 C2 . 1.296(3) yes
N1 C10 . 1.369(3) yes
N2 C12 . 1.298(3) yes
N2 C20 . 1.379(3) yes
N3 C28 . 1.140(3) yes
C3 C4 . 1.374(3) yes
C4 C21 . 1.553(3) yes
C13 C14 . 1.375(3) yes
C14 C21 . 1.549(3) yes
C21 C22 . 1.549(3) yes
C21 C28 . 1.492(3) yes
C22 C23 . 1.389(3) yes
C22 C27 . 1.388(3) yes
C4 C5 . 1.433(3) ?
C3 C2 . 1.419(3) ?
C2 H2 . 0.93 no
C10 C9 . 1.403(4) ?
C10 C5 . 1.425(3) ?
C9 C8 . 1.358(4) ?
C9 H9 . 0.93 no
C8 C7 . 1.397(4) ?
C8 H8 . 0.93 no
C7 C6 . 1.363(3) ?
C7 H7 . 0.93 no
C6 C5 . 1.421(3) ?
C6 H6 . 0.93 no
C13 C12 . 1.417(3) ?
C14 C15 . 1.440(3) ?
C15 C20 . 1.417(3) ?
C15 C16 . 1.423(3) ?
C20 C19 . 1.410(4) ?
C12 H12 . 0.93 no
C19 C18 . 1.356(4) ?
C19 H19 . 0.93 no
C18 C17 . 1.400(4) ?
C18 H18 . 0.93 no
C17 C16 . 1.362(4) ?
C17 H17 . 0.93 no
C16 H16 . 0.93 no
C27 C26 . 1.383(3) ?
C27 H27 . 0.93 no
C26 C25 . 1.371(3) ?
C26 H26 . 0.93 no
C25 C24 . 1.381(3) ?
C25 H25 . 0.93 no
C24 C23 . 1.376(3) ?
C24 H24 . 0.93 no
C23 H23 . 0.93 no

loop_
_geom_torsion_atom_site_label_1
_geom_torsion_atom_site_label_2
_geom_torsion_atom_site_label_3
_geom_torsion_atom_site_label_4
_geom_torsion
C4 C21 C22 C27 -120.2(2)
C22 C21 C4 C5 66.0(2)
C22 C21 C4 C3 -111.66(19)
C28 C21 C4 C5 -55.8(2)
C28 C21 C4 C3 126.56(19)
C4 C21 C22 C23 58.8(2)
C22 C21 C14 C15 -68.1(2)
C22 C21 C14 C13 108.9(2)
C28 C21 C14 C15 54.3(2)
C28 C21 C14 C13 -128.71(19)
C14 C21 C4 C3 9.0(3)
C14 C21 C4 C5 -173.36(15)
C4 C21 C14 C13 -11.9(3)
C4 C21 C14 C15 171.09(16)
C5 C4 C3 C2 1.7(3)
C21 C4 C3 C2 179.40(17)
C5 C4 C3 S -176.55(14)
C21 C4 C3 S 1.2(3)
C4 C3 C2 N1 -1.1(3)
S C3 C2 N1 177.35(18)
C3 C2 N1 C10 -0.5(3)
C2 N1 C10 C9 -178.75(19)
C2 N1 C10 C5 1.5(3)
N1 C10 C9 C8 -179.9(2)
C5 C10 C9 C8 -0.1(3)
C10 C9 C8 C7 -0.1(3)
C9 C8 C7 C6 0.0(3)
C8 C7 C6 C5 0.3(3)
C7 C6 C5 C10 -0.5(3)
C7 C6 C5 C4 -179.39(18)
N1 C10 C5 C6 -179.88(17)
C9 C10 C5 C6 0.4(3)
N1 C10 C5 C4 -0.9(3)
C9 C10 C5 C4 179.38(17)
C3 C4 C5 C6 178.14(17)
C21 C4 C5 C6 0.4(3)
C3 C4 C5 C10 -0.7(3)
C21 C4 C5 C10 -178.51(15)
C4 C3 S C13 -7.4(2)
C2 C3 S C13 174.22(14)
C3 S C13 C14 4.4(2)
C3 S C13 C12 -174.89(14)
C12 C13 C14 C15 1.1(3)
S C13 C14 C15 -178.16(14)
C12 C13 C14 C21 -176.02(17)
S C13 C14 C21 4.7(3)
C13 C14 C15 C20 -0.8(3)
C21 C14 C15 C20 176.38(16)
C13 C14 C15 C16 -179.92(18)
C21 C14 C15 C16 -2.7(3)
C16 C15 C20 N2 179.72(19)
C14 C15 C20 N2 0.5(3)
C16 C15 C20 C19 0.1(3)
C14 C15 C20 C19 -179.08(18)
C19 C20 N2 C12 179.12(19)
C15 C20 N2 C12 -0.5(3)
C20 N2 C12 C13 0.8(3)
C14 C13 C12 N2 -1.2(3)
S C13 C12 N2 178.17(19)
N2 C20 C19 C18 -179.9(2)
C15 C20 C19 C18 -0.2(3)
C20 C19 C18 C17 -0.3(4)
C19 C18 C17 C16 1.0(4)
C18 C17 C16 C15 -1.1(3)
C20 C15 C16 C17 0.6(3)
C14 C15 C16 C17 179.70(19)
C28 C21 C22 C27 -4.0(3)
C14 C21 C22 C27 113.7(2)
C28 C21 C22 C23 174.98(19)
C14 C21 C22 C23 -67.3(2)
C23 C22 C27 C26 1.1(3)
C21 C22 C27 C26 -179.9(2)
C22 C27 C26 C25 -0.8(3)
C27 C26 C25 C24 0.1(4)
C26 C25 C24 C23 0.2(4)
C25 C24 C23 C22 0.1(4)
C27 C22 C23 C24 -0.8(3)
C21 C22 C23 C24 -179.8(2)

loop_
_cod_related_entry_id
_cod_related_entry_database
_cod_related_entry_code
1 ChemSpider 21133807
